data_4501577
loop_
_publ_author_name
'Hulvey, Zeric'
'Furman, Joshua D.'
'Turner, Sara A.'
'Tang, Min'
'Cheetham, Anthony K.'

_publ_section_title
;
 Dimensionality Trends in Metal&#x2212;Organic Frameworks Containing
 Perfluorinated or Nonfluorinated Benzenedicarboxylates
;
_journal_issue 5
_journal_name_full 'Crystal Growth &amp; Design'
_journal_page_first 2041
_journal_paper_doi 10.1021/cg100121n
_journal_volume 10
_journal_year 2010
_chemical_formula_sum 'C21 H18 N2 O4 Zn'
_chemical_formula_weight 427.74
_chemical_name_common Zinc-bipyridylpropane-isophthalate
_chemical_name_systematic
; 
 ? 
;
_space_group_IT_number 14
_symmetry_cell_setting monoclinic
_symmetry_space_group_name_Hall '-P 2yn'
_symmetry_space_group_name_H-M 'P 1 21/n 1'
_atom_sites_solution_hydrogens geom
_atom_sites_solution_primary direct
_atom_sites_solution_secondary difmap
_audit_creation_method SHELXL-97
_cell_angle_alpha 90.00
_cell_angle_beta 104.01(9)
_cell_angle_gamma 90.00
_cell_formula_units_Z 4
_cell_length_a 11.021(14)
_cell_length_b 11.193(16)
_cell_length_c 15.739(13)
_cell_measurement_temperature 293(2)
_cell_volume 1884(4)
_computing_cell_refinement 'Bruker XSCANS'
_computing_data_collection 'Bruker XSCANS'
_computing_data_reduction 'Bruker SHELXTL'
_computing_molecular_graphics 'Bruker SHELXTL'
_computing_publication_material 'Bruker SHELXTL'
_computing_structure_refinement 'SHELXL-97 (Sheldrick, 1997)'
_computing_structure_solution 'SHELXS-97 (Sheldrick, 1990)'
_diffrn_ambient_temperature 293(2)
_diffrn_measured_fraction_theta_full 0.993
_diffrn_measured_fraction_theta_max 0.993
_diffrn_measurement_device_type 'Area Detector CCD'
_diffrn_measurement_method 'Phi and Omega Scans'
_diffrn_radiation_monochromator graphite
_diffrn_radiation_source 'fine-focus sealed tube'
_diffrn_radiation_type MoK\a
_diffrn_radiation_wavelength 0.71073
_diffrn_reflns_av_R_equivalents 0.0731
_diffrn_reflns_av_sigmaI/netI 0.0668
_diffrn_reflns_limit_h_max 12
_diffrn_reflns_limit_h_min -13
_diffrn_reflns_limit_k_max 13
_diffrn_reflns_limit_k_min -13
_diffrn_reflns_limit_l_max 19
_diffrn_reflns_limit_l_min -15
_diffrn_reflns_number 14927
_diffrn_reflns_theta_full 26.02
_diffrn_reflns_theta_max 26.02
_diffrn_reflns_theta_min 2.04
_exptl_absorpt_coefficient_mu 1.334
_exptl_absorpt_correction_T_max 0.852
_exptl_absorpt_correction_T_min 0.534
_exptl_absorpt_correction_type multi-scan
_exptl_absorpt_process_details SADABS
_exptl_crystal_colour colorless
_exptl_crystal_density_diffrn 1.508
_exptl_crystal_density_method 'not measured'
_exptl_crystal_description block
_exptl_crystal_F_000 880
_exptl_crystal_size_max 0.35
_exptl_crystal_size_mid 0.18
_exptl_crystal_size_min 0.12
_refine_diff_density_max 1.642
_refine_diff_density_min -0.308
_refine_diff_density_rms 0.123
_refine_ls_extinction_method none
_refine_ls_goodness_of_fit_ref 0.988
_refine_ls_hydrogen_treatment constr
_refine_ls_matrix_type full
_refine_ls_number_parameters 253
_refine_ls_number_reflns 3691
_refine_ls_number_restraints 0
_refine_ls_restrained_S_all 0.988
_refine_ls_R_factor_all 0.0802
_refine_ls_R_factor_gt 0.0559
_refine_ls_shift/su_max 0.001
_refine_ls_shift/su_mean 0.000
_refine_ls_structure_factor_coef Fsqd
_refine_ls_weighting_details 'calc w=1/[\s^2^(Fo^2^)+(0.0937P)^2^+0.0000P] where P=(Fo^2^+2Fc^2^)/3'
_refine_ls_weighting_scheme calc
_refine_ls_wR_factor_gt 0.1374
_refine_ls_wR_factor_ref 0.1487
_reflns_number_gt 2553
_reflns_number_total 3691
_reflns_threshold_expression >2sigma(I)
_cod_data_source_file cg100121n_si_002.cif
_cod_data_source_block compound_10
_cod_depositor_comments
;
The following automatic conversions were performed:

'_symmetry_cell_setting' value 'Monoclinic' changed to 'monoclinic'
according to /home/saulius/struct/CIF-dictionaries/cif_core.dic
dictionary named 'cif_core.dic' version 2.4.2 from 2011-04-26.

Automatic conversion script
Id: cif_fix_values 1715 2011-07-08 13:25:40Z adriana 
;
_cod_original_sg_symbol_H-M P2(1)/n
_cod_database_code 4501577

loop_
_symmetry_equiv_pos_as_xyz
'x, y, z'
'-x+1/2, y+1/2, -z+1/2'
'-x, -y, -z'
'x-1/2, -y-1/2, z-1/2'

loop_
_atom_site_label
_atom_site_type_symbol
_atom_site_fract_x
_atom_site_fract_y
_atom_site_fract_z
_atom_site_U_iso_or_equiv
_atom_site_adp_type
_atom_site_occupancy
_atom_site_symmetry_multiplicity
_atom_site_calc_flag
_atom_site_refinement_flags
Zn1 Zn 0.36027(4) 0.56208(4) 0.14968(3) 0.03255(19) Uani 1 1 d .
C1 C 0.6375(4) 0.6155(3) 0.4251(3) 0.0337(9) Uani 1 1 d .
H1 H 0.6222 0.6796 0.3865 0.040 Uiso 1 1 calc R
C2 C 0.7087(4) 0.6338(3) 0.5102(2) 0.0318(9) Uani 1 1 d .
C3 C 0.7304(4) 0.5395(4) 0.5666(3) 0.0373(10) Uani 1 1 d .
H3 H 0.7775 0.5505 0.6237 0.045 Uiso 1 1 calc R
C4 C 0.6827(4) 0.4273(3) 0.5397(3) 0.0397(10) Uani 1 1 d .
H4 H 0.7001 0.3631 0.5782 0.048 Uiso 1 1 calc R
C5 C 0.6099(4) 0.4106(3) 0.4566(3) 0.0358(9) Uani 1 1 d .
H5 H 0.5742 0.3363 0.4399 0.043 Uiso 1 1 calc R
C6 C 0.5895(3) 0.5054(3) 0.3969(2) 0.0295(8) Uani 1 1 d .
C7 C 0.7501(4) 0.7592(4) 0.5383(3) 0.0401(10) Uani 1 1 d .
C8 C 0.5097(3) 0.4873(3) 0.3060(2) 0.0312(9) Uani 1 1 d .
C9 C 0.4721(5) 0.3417(5) 0.0895(3) 0.0599(14) Uani 1 1 d .
H9 H 0.5280 0.3448 0.1441 0.072 Uiso 1 1 calc R
C10 C 0.4804(5) 0.2478(5) 0.0364(3) 0.0591(14) Uani 1 1 d .
H10 H 0.5403 0.1891 0.0561 0.071 Uiso 1 1 calc R
C11 C 0.4032(4) 0.2377(3) -0.0448(3) 0.0346(9) Uani 1 1 d .
C12 C 0.3197(6) 0.3280(5) -0.0675(3) 0.080(2) Uani 1 1 d .
H12 H 0.2645 0.3273 -0.1226 0.097 Uiso 1 1 calc R
C13 C 0.3146(6) 0.4212(4) -0.0106(3) 0.079(2) Uani 1 1 d .
H13 H 0.2556 0.4811 -0.0291 0.095 Uiso 1 1 calc R
C14 C 0.4083(4) 0.1335(3) -0.1050(3) 0.0404(10) Uani 1 1 d .
H14A H 0.3782 0.0627 -0.0810 0.049 Uiso 1 1 calc R
H14B H 0.4950 0.1193 -0.1055 0.049 Uiso 1 1 calc R
C15 C 0.3331(4) 0.1497(4) -0.1989(3) 0.0418(10) Uani 1 1 d .
H15A H 0.2461 0.1627 -0.1988 0.050 Uiso 1 1 calc R
H15B H 0.3626 0.2206 -0.2231 0.050 Uiso 1 1 calc R
C16 C 0.3411(4) 0.0447(4) -0.2575(3) 0.0482(12) Uani 1 1 d .
H16A H 0.3145 -0.0262 -0.2316 0.058 Uiso 1 1 calc R
H16B H 0.2820 0.0576 -0.3133 0.058 Uiso 1 1 calc R
C17 C 0.4666(4) 0.0204(4) -0.2744(3) 0.0363(9) Uani 1 1 d .
C18 C 0.5110(4) -0.0932(4) -0.2794(3) 0.0426(11) Uani 1 1 d .
H18 H 0.4637 -0.1580 -0.2690 0.051 Uiso 1 1 calc R
C19 C 0.6230(4) -0.1133(4) -0.2994(3) 0.0424(10) Uani 1 1 d .
H19 H 0.6496 -0.1918 -0.3020 0.051 Uiso 1 1 calc R
C20 C 0.6553(4) 0.0871(3) -0.3103(3) 0.0394(10) Uani 1 1 d .
H20 H 0.7047 0.1502 -0.3206 0.047 Uiso 1 1 calc R
C21 C 0.5437(4) 0.1128(4) -0.2905(3) 0.0404(10) Uani 1 1 d .
H21 H 0.5190 0.1919 -0.2877 0.048 Uiso 1 1 calc R
N1 N 0.6967(3) -0.0247(3) -0.3155(2) 0.0347(8) Uani 1 1 d .
N2 N 0.3886(3) 0.4293(3) 0.0678(2) 0.0369(8) Uani 1 1 d .
O1 O 0.8313(3) 0.7718(2) 0.61037(18) 0.0416(7) Uani 1 1 d .
O2 O 0.7011(4) 0.8431(3) 0.4927(2) 0.0809(13) Uani 1 1 d .
O3 O 0.4948(3) 0.5787(2) 0.25550(18) 0.0405(7) Uani 1 1 d .
O4 O 0.4625(3) 0.3888(3) 0.28322(19) 0.0482(8) Uani 1 1 d .

loop_
_atom_site_aniso_label
_atom_site_aniso_U_11
_atom_site_aniso_U_22
_atom_site_aniso_U_33
_atom_site_aniso_U_23
_atom_site_aniso_U_13
_atom_site_aniso_U_12
Zn1 0.0373(3) 0.0335(3) 0.0249(3) -0.00269(19) 0.00369(19) -0.0023(2)
C1 0.036(2) 0.035(2) 0.030(2) 0.0034(17) 0.0078(18) 0.0007(17)
C2 0.033(2) 0.036(2) 0.026(2) -0.0062(17) 0.0053(17) -0.0038(17)
C3 0.038(2) 0.048(3) 0.024(2) 0.0002(18) 0.0051(17) 0.0045(19)
C4 0.049(3) 0.038(2) 0.030(2) 0.0092(18) 0.007(2) 0.0036(19)
C5 0.040(2) 0.031(2) 0.036(2) 0.0006(17) 0.0069(19) 0.0015(17)
C6 0.031(2) 0.031(2) 0.027(2) -0.0005(16) 0.0079(16) 0.0032(16)
C7 0.045(3) 0.039(2) 0.033(2) -0.0072(19) 0.003(2) -0.0044(19)
C8 0.031(2) 0.033(2) 0.030(2) -0.0021(18) 0.0071(17) 0.0014(17)
C9 0.059(3) 0.078(4) 0.033(3) -0.018(2) -0.005(2) 0.024(3)
C10 0.056(3) 0.071(3) 0.044(3) -0.014(2) 0.002(2) 0.027(3)
C11 0.034(2) 0.037(2) 0.035(2) -0.0031(18) 0.0122(18) -0.0035(17)
C12 0.133(5) 0.057(3) 0.031(3) -0.015(2) -0.020(3) 0.033(3)
C13 0.130(6) 0.049(3) 0.040(3) -0.013(2) -0.014(3) 0.045(3)
C14 0.042(2) 0.039(2) 0.041(3) -0.0071(19) 0.012(2) 0.0015(18)
C15 0.039(2) 0.045(2) 0.043(3) -0.015(2) 0.012(2) -0.0019(19)
C16 0.040(3) 0.061(3) 0.043(3) -0.023(2) 0.008(2) -0.001(2)
C17 0.039(2) 0.041(2) 0.027(2) -0.0112(18) 0.0050(18) -0.0010(18)
C18 0.043(3) 0.039(2) 0.047(3) -0.005(2) 0.014(2) -0.0077(19)
C19 0.055(3) 0.027(2) 0.046(3) 0.0009(19) 0.015(2) 0.0036(19)
C20 0.048(3) 0.032(2) 0.038(2) 0.0033(17) 0.009(2) 0.0010(18)
C21 0.049(3) 0.033(2) 0.037(2) -0.0073(19) 0.006(2) 0.0085(19)
N1 0.041(2) 0.0318(17) 0.0305(19) -0.0006(14) 0.0074(15) 0.0007(15)
N2 0.045(2) 0.0374(19) 0.0276(18) -0.0054(15) 0.0072(16) -0.0007(15)
O1 0.0421(16) 0.0426(16) 0.0368(17) -0.0166(13) 0.0030(14) -0.0022(13)
O2 0.113(3) 0.0379(18) 0.068(2) 0.0015(18) -0.025(2) -0.0156(19)
O3 0.0443(17) 0.0398(16) 0.0301(16) 0.0016(12) -0.0047(13) -0.0030(12)
O4 0.063(2) 0.0378(16) 0.0378(17) -0.0106(14) 0.0008(15) -0.0089(15)

loop_
_atom_type_symbol
_atom_type_description
_atom_type_scat_dispersion_real
_atom_type_scat_dispersion_imag
_atom_type_scat_source
C C 0.0033 0.0016 'International Tables Vol C Tables 4.2.6.8 and 6.1.1.4'
H H 0.0000 0.0000 'International Tables Vol C Tables 4.2.6.8 and 6.1.1.4'
N N 0.0061 0.0033 'International Tables Vol C Tables 4.2.6.8 and 6.1.1.4'
O O 0.0106 0.0060 'International Tables Vol C Tables 4.2.6.8 and 6.1.1.4'
Zn Zn 0.2839 1.4301 'International Tables Vol C Tables 4.2.6.8 and 6.1.1.4'

loop_
_geom_angle_atom_site_label_1
_geom_angle_atom_site_label_2
_geom_angle_atom_site_label_3
_geom_angle
_geom_angle_site_symmetry_1
_geom_angle_site_symmetry_3
O3 Zn1 O1 102.15(12) . 4_575
O3 Zn1 N2 114.05(14) . .
O1 Zn1 N2 121.98(14) 4_575 .
O3 Zn1 N1 109.08(15) . 4_566
O1 Zn1 N1 101.03(13) 4_575 4_566
N2 Zn1 N1 107.40(15) . 4_566
C6 C1 C2 121.8(4) . .
C6 C1 H1 119.1 . .
C2 C1 H1 119.1 . .
C3 C2 C1 118.8(4) . .
C3 C2 C7 122.4(4) . .
C1 C2 C7 118.6(3) . .
C2 C3 C4 120.5(4) . .
C2 C3 H3 119.7 . .
C4 C3 H3 119.7 . .
C5 C4 C3 120.3(4) . .
C5 C4 H4 119.8 . .
C3 C4 H4 119.8 . .
C4 C5 C6 120.0(4) . .
C4 C5 H5 120.0 . .
C6 C5 H5 120.0 . .
C1 C6 C5 118.4(4) . .
C1 C6 C8 121.4(3) . .
C5 C6 C8 120.0(3) . .
O2 C7 O1 123.5(4) . .
O2 C7 C2 118.9(4) . .
O1 C7 C2 117.6(4) . .
O4 C8 O3 123.4(4) . .
O4 C8 C6 120.4(3) . .
O3 C8 C6 116.2(3) . .
N2 C9 C10 123.9(4) . .
N2 C9 H9 118.1 . .
C10 C9 H9 118.1 . .
C11 C10 C9 121.5(4) . .
C11 C10 H10 119.2 . .
C9 C10 H10 119.2 . .
C12 C11 C10 114.7(4) . .
C12 C11 C14 122.4(4) . .
C10 C11 C14 122.9(4) . .
C11 C12 C13 121.5(5) . .
C11 C12 H12 119.3 . .
C13 C12 H12 119.3 . .
N2 C13 C12 123.3(5) . .
N2 C13 H13 118.3 . .
C12 C13 H13 118.3 . .
C11 C14 C15 115.0(3) . .
C11 C14 H14A 108.5 . .
C15 C14 H14A 108.5 . .
C11 C14 H14B 108.5 . .
C15 C14 H14B 108.5 . .
H14A C14 H14B 107.5 . .
C16 C15 C14 113.7(4) . .
C16 C15 H15A 108.8 . .
C14 C15 H15A 108.8 . .
C16 C15 H15B 108.8 . .
C14 C15 H15B 108.8 . .
H15A C15 H15B 107.7 . .
C17 C16 C15 116.3(4) . .
C17 C16 H16A 108.2 . .
C15 C16 H16A 108.2 . .
C17 C16 H16B 108.2 . .
C15 C16 H16B 108.2 . .
H16A C16 H16B 107.4 . .
C18 C17 C21 115.7(4) . .
C18 C17 C16 122.5(4) . .
C21 C17 C16 121.7(4) . .
C19 C18 C17 121.4(4) . .
C19 C18 H18 119.3 . .
C17 C18 H18 119.3 . .
N1 C19 C18 123.0(4) . .
N1 C19 H19 118.5 . .
C18 C19 H19 118.5 . .
N1 C20 C21 123.1(4) . .
N1 C20 H20 118.4 . .
C21 C20 H20 118.4 . .
C20 C21 C17 120.2(4) . .
C20 C21 H21 119.9 . .
C17 C21 H21 119.9 . .
C20 N1 C19 116.5(4) . .
C20 N1 Zn1 122.7(3) . 4_665
C19 N1 Zn1 120.7(3) . 4_665
C13 N2 C9 115.1(4) . .
C13 N2 Zn1 119.4(3) . .
C9 N2 Zn1 125.2(3) . .
C7 O1 Zn1 114.3(3) . 4_676
C8 O3 Zn1 114.2(2) . .

loop_
_geom_bond_atom_site_label_1
_geom_bond_atom_site_label_2
_geom_bond_distance
_geom_bond_site_symmetry_2
Zn1 O3 1.953(4) .
Zn1 O1 1.962(4) 4_575
Zn1 N2 2.040(4) .
Zn1 N1 2.050(4) 4_566
C1 C6 1.373(5) .
C1 C2 1.393(5) .
C1 H1 0.9300 .
C2 C3 1.363(6) .
C2 C7 1.508(5) .
C3 C4 1.388(6) .
C3 H3 0.9300 .
C4 C5 1.372(6) .
C4 H4 0.9300 .
C5 C6 1.399(5) .
C5 H5 0.9300 .
C6 C8 1.499(5) .
C7 O2 1.226(5) .
C7 O1 1.271(5) .
C8 O4 1.235(5) .
C8 O3 1.282(5) .
C9 N2 1.332(6) .
C9 C10 1.359(6) .
C9 H9 0.9300 .
C10 C11 1.357(6) .
C10 H10 0.9300 .
C11 C12 1.355(6) .
C11 C14 1.513(5) .
C12 C13 1.385(7) .
C12 H12 0.9300 .
C13 N2 1.307(6) .
C13 H13 0.9300 .
C14 C15 1.520(6) .
C14 H14A 0.9700 .
C14 H14B 0.9700 .
C15 C16 1.509(5) .
C15 H15A 0.9700 .
C15 H15B 0.9700 .
C16 C17 1.496(6) .
C16 H16A 0.9700 .
C16 H16B 0.9700 .
C17 C18 1.372(6) .
C17 C21 1.399(6) .
C18 C19 1.364(6) .
C18 H18 0.9300 .
C19 N1 1.344(5) .
C19 H19 0.9300 .
C20 N1 1.341(5) .
C20 C21 1.371(6) .
C20 H20 0.9300 .
C21 H21 0.9300 .
N1 Zn1 2.050(4) 4_665
O1 Zn1 1.962(4) 4_676

loop_
_geom_torsion_atom_site_label_1
_geom_torsion_atom_site_label_2
_geom_torsion_atom_site_label_3
_geom_torsion_atom_site_label_4
_geom_torsion
_geom_torsion_site_symmetry_1
_geom_torsion_site_symmetry_4
C6 C1 C2 C3 -0.3(6) . .
C6 C1 C2 C7 -175.5(4) . .
C1 C2 C3 C4 0.1(6) . .
C7 C2 C3 C4 175.2(4) . .
C2 C3 C4 C5 -1.9(6) . .
C3 C4 C5 C6 3.7(6) . .
C2 C1 C6 C5 2.1(6) . .
C2 C1 C6 C8 178.1(3) . .
C4 C5 C6 C1 -3.8(6) . .
C4 C5 C6 C8 -179.8(4) . .
C3 C2 C7 O2 -161.1(4) . .
C1 C2 C7 O2 13.9(6) . .
C3 C2 C7 O1 16.3(6) . .
C1 C2 C7 O1 -168.6(4) . .
C1 C6 C8 O4 -176.5(4) . .
C5 C6 C8 O4 -0.6(5) . .
C1 C6 C8 O3 3.6(5) . .
C5 C6 C8 O3 179.5(3) . .
N2 C9 C10 C11 0.9(9) . .
C9 C10 C11 C12 0.3(8) . .
C9 C10 C11 C14 -178.9(5) . .
C10 C11 C12 C13 -0.7(9) . .
C14 C11 C12 C13 178.4(6) . .
C11 C12 C13 N2 0.1(11) . .
C12 C11 C14 C15 12.3(6) . .
C10 C11 C14 C15 -168.5(4) . .
C11 C14 C15 C16 179.4(4) . .
C14 C15 C16 C17 -65.7(5) . .
C15 C16 C17 C18 141.7(4) . .
C15 C16 C17 C21 -41.6(6) . .
C21 C17 C18 C19 -0.3(6) . .
C16 C17 C18 C19 176.6(4) . .
C17 C18 C19 N1 -0.1(7) . .
N1 C20 C21 C17 0.1(7) . .
C18 C17 C21 C20 0.4(6) . .
C16 C17 C21 C20 -176.5(4) . .
C21 C20 N1 C19 -0.5(6) . .
C21 C20 N1 Zn1 177.3(3) . 4_665
C18 C19 N1 C20 0.6(6) . .
C18 C19 N1 Zn1 -177.3(3) . 4_665
C12 C13 N2 C9 1.0(9) . .
C12 C13 N2 Zn1 -174.0(5) . .
C10 C9 N2 C13 -1.5(8) . .
C10 C9 N2 Zn1 173.1(4) . .
O3 Zn1 N2 C13 -169.9(4) . .
O1 Zn1 N2 C13 -46.5(5) 4_575 .
N1 Zn1 N2 C13 69.1(4) 4_566 .
O3 Zn1 N2 C9 15.6(4) . .
O1 Zn1 N2 C9 139.0(4) 4_575 .
N1 Zn1 N2 C9 -105.4(4) 4_566 .
O2 C7 O1 Zn1 6.0(6) . 4_676
C2 C7 O1 Zn1 -171.3(3) . 4_676
O4 C8 O3 Zn1 14.1(5) . .
C6 C8 O3 Zn1 -166.0(2) . .
O1 Zn1 O3 C8 163.0(3) 4_575 .
N2 Zn1 O3 C8 -63.4(3) . .
N1 Zn1 O3 C8 56.6(3) 4_566 .
